data_7250639
loop_
_publ_author_name
'Wu, Yingcong'
'Ma, Wanzun'
'Wei, Dehui'
'Liu, Gen'
'Wei, Huiqi'
'Zhao, Xinyun'
'Wu, Lamei'
'Huang, Zhengxi'
'Zhang, Zhan'

_publ_section_title
;
 A self-assembled supramolecular capsule that cocrystallizes with
 1,4-disubstituted benzene derivatives
;
_journal_issue 15
_journal_name_full CrystEngComm
_journal_page_first 2287
_journal_page_last 2291
_journal_paper_doi 10.1039/D5CE00115C
_journal_volume 27
_journal_year 2025
_chemical_formula_moiety 'C43 H57 N5 O4, 0.25(C16 H8 N4)'
_chemical_formula_sum 'C47 H59 N6 O4'
_chemical_formula_weight 772.00
_space_group_crystal_system monoclinic
_space_group_IT_number 12
_space_group_name_Hall '-C 2y'
_space_group_name_H-M_alt 'C 1 2/m 1'
_atom_sites_solution_hydrogens mixed
_atom_sites_solution_primary dual
_audit_creation_date 2021-12-02
_audit_creation_method
; 
Olex2 1.3 
(compiled 2020.11.12 svn.r5f609507 for OlexSys, GUI svn.r6408) 
;
_audit_update_record
;
2025-01-23 deposited with the CCDC.	2025-03-14 downloaded from the CCDC.
;
_cell_angle_alpha 90
_cell_angle_beta 104.797(3)
_cell_angle_gamma 90
_cell_formula_units_Z 4
_cell_length_a 13.5541(10)
_cell_length_b 25.3522(19)
_cell_length_c 15.2379(11)
_cell_measurement_reflns_used 9951
_cell_measurement_temperature 200(2)
_cell_measurement_theta_max 59.44
_cell_measurement_theta_min 3.03
_cell_volume 5062.5(6)
_computing_cell_refinement 'SAINT V8.40B (?, 2016)'
_computing_data_collection 'Bruker APEX2'
_computing_data_reduction 'SAINT V8.40B (?, 2016)'
_computing_molecular_graphics 'Olex2 1.3 (Dolomanov et al., 2009)'
_computing_publication_material 'Olex2 1.3 (Dolomanov et al., 2009)'
_computing_structure_refinement 'XL  (Sheldrick, 2008)'
_computing_structure_solution 'XM  (Sheldrick, 2008)'
_diffrn_ambient_temperature 200(2)
_diffrn_measured_fraction_theta_full 0.993
_diffrn_measured_fraction_theta_max 0.984
_diffrn_measurement_device_type 'Bruker Photon III'
_diffrn_measurement_method '\f and \w scans'
_diffrn_radiation_type GaK\a
_diffrn_radiation_wavelength 1.34139
_diffrn_reflns_av_R_equivalents 0.0372
_diffrn_reflns_av_unetI/netI 0.0303
_diffrn_reflns_Laue_measured_fraction_full 0.993
_diffrn_reflns_Laue_measured_fraction_max 0.984
_diffrn_reflns_limit_h_max 17
_diffrn_reflns_limit_h_min -17
_diffrn_reflns_limit_k_max 32
_diffrn_reflns_limit_k_min -32
_diffrn_reflns_limit_l_max 18
_diffrn_reflns_limit_l_min -19
_diffrn_reflns_number 27051
_diffrn_reflns_point_group_measured_fraction_full 0.993
_diffrn_reflns_point_group_measured_fraction_max 0.984
_diffrn_reflns_theta_full 53.594
_diffrn_reflns_theta_max 59.468
_diffrn_reflns_theta_min 2.609
_diffrn_source_current 3.58
_diffrn_source_power 0.250421
_diffrn_source_voltage 69.95
_diffrn_standards_number 0
_exptl_absorpt_coefficient_mu 0.328
_exptl_absorpt_correction_T_max 0.7516
_exptl_absorpt_correction_T_min 0.5353
_exptl_absorpt_correction_type multi-scan
_exptl_absorpt_process_details 'SADABS-2016/2 (Bruker,2016/2)'
_exptl_crystal_colour colourless
_exptl_crystal_colour_primary colourless
_exptl_crystal_density_diffrn 1.013
_exptl_crystal_description block
_exptl_crystal_F_000 1660
_exptl_crystal_size_max 0.15
_exptl_crystal_size_mid 0.12
_exptl_crystal_size_min 0.1
_refine_diff_density_max 0.267
_refine_diff_density_min -0.216
_refine_diff_density_rms 0.042
_refine_ls_extinction_coef 0.0019(2)
_refine_ls_extinction_expression Fc^*^=kFc[1+0.001xFc^2^\l^3^/sin(2\q)]^-1/4^
_refine_ls_extinction_method 'SHELXL-2018/3 (Sheldrick 2018)'
_refine_ls_goodness_of_fit_ref 1.095
_refine_ls_hydrogen_treatment constr
_refine_ls_matrix_type full
_refine_ls_number_parameters 280
_refine_ls_number_reflns 5675
_refine_ls_number_restraints 0
_refine_ls_restrained_S_all 1.095
_refine_ls_R_factor_all 0.0539
_refine_ls_R_factor_gt 0.0468
_refine_ls_shift/su_max 0.000
_refine_ls_shift/su_mean 0.000
_refine_ls_structure_factor_coef Fsqd
_refine_ls_weighting_details 'w=1/[\s^2^(Fo^2^)+(0.0751P)^2^+2.6374P] where P=(Fo^2^+2Fc^2^)/3'
_refine_ls_weighting_scheme calc
_refine_ls_wR_factor_gt 0.1474
_refine_ls_wR_factor_ref 0.1516
_reflns_Friedel_coverage 0.000
_reflns_number_gt 4824
_reflns_number_total 5675
_reflns_threshold_expression 'I > 2\s(I)'
_cod_data_source_file d5ce00115c2.cif
_cod_data_source_block 211108n_0m
_cod_database_code 7250639
_shelx_shelxl_version_number 2018/3
_shelx_space_group_comment
; 
The symmetry employed for this shelxl refinement is uniquely defined 
by the following loop, which should always be used as a source of 
symmetry information in preference to the above space-group names. 
They are only intended as comments. 
;
_shelx_estimated_absorpt_t_max 0.968
_shelx_estimated_absorpt_t_min 0.952
_olex2_refinement_description
; 
1. Fixed Uiso 
 At 1.2 times of: 
  All C(H) groups, All C(H,H) groups, All N(H) groups 
 At 1.5 times of: 
  All C(H,H,H) groups 
2. Others 
 Fixed Sof: C25(0.5) H25(0.5) C26(0.5) H26(0.5) 
3.a Riding coordinates: 
 C25(H25), C26(H26) 
3.b Secondary CH2 refined with riding coordinates: 
 C10(H10A,H10B), C8(H8A,H8B), C18(H18A,H18B), C21(H21A,H21B), C16(H16A,H16B) 
3.c Aromatic/amide H refined with riding coordinates: 
 N004(H004), N005(H005), C1(H1), C2(H2) 
3.d Idealised Me refined as rotating group: 
 C9(H9A,H9B,H9C), C11(H11A,H11B,H11C), C17(H17A,H17B,H17C), C22(H22A,H22B, 
 H22C), C19(H19A,H19B,H19C) 
;
_olex2_submission_special_instructions 'No special instructions were received'

loop_
_space_group_symop_operation_xyz
'x, y, z'
'-x, y, -z'
'x+1/2, y+1/2, z'
'-x+1/2, y+1/2, -z'
'-x, -y, -z'
'x, -y, z'
'-x+1/2, -y+1/2, -z'
'x+1/2, -y+1/2, z'

loop_
_atom_site_label
_atom_site_type_symbol
_atom_site_fract_x
_atom_site_fract_y
_atom_site_fract_z
_atom_site_U_iso_or_equiv
_atom_site_adp_type
_atom_site_occupancy
_atom_site_site_symmetry_order
_atom_site_calc_flag
_atom_site_refinement_flags_posn
_atom_site_refinement_flags_adp
_atom_site_refinement_flags_occupancy
_atom_site_disorder_assembly
_atom_site_disorder_group
O001 O 0.77204(8) 0.32226(5) 0.49412(7) 0.0450(3) Uani 1 1 d . . . . .
O002 O 0.60304(8) 0.30803(5) 0.46094(7) 0.0514(3) Uani 1 1 d . . . . .
N003 N 0.44018(12) 0.500000 0.85465(11) 0.0327(3) Uani 1 2 d S T P . .
N004 N 0.60158(9) 0.33587(5) 0.63824(8) 0.0355(3) Uani 1 1 d . . . . .
H004 H 0.541646 0.324405 0.606903 0.043 Uiso 1 1 calc R U . . .
N005 N 0.52558(9) 0.40968(4) 0.80807(8) 0.0344(3) Uani 1 1 d . . . . .
H005 H 0.561437 0.438423 0.806346 0.041 Uiso 1 1 calc R U . . .
C15 C 0.68913(10) 0.33673(5) 0.60806(9) 0.0352(3) Uani 1 1 d . . . . .
C12 C 0.62242(10) 0.35563(5) 0.72447(9) 0.0343(3) Uani 1 1 d . . . . .
C14 C 0.76780(10) 0.35714(5) 0.67683(9) 0.0360(3) Uani 1 1 d . . . . .
C4 C 0.44514(10) 0.40630(5) 0.84720(9) 0.0332(3) Uani 1 1 d . . . . .
C5 C 0.40901(10) 0.35474(5) 0.83595(9) 0.0333(3) Uani 1 1 d . . . . .
C7 C 0.54216(10) 0.36191(5) 0.77201(9) 0.0341(3) Uani 1 1 d . . . . .
C3 C 0.41187(10) 0.45414(5) 0.88574(9) 0.0328(3) Uani 1 1 d . . . . .
C6 C 0.47106(10) 0.32660(5) 0.78884(9) 0.0338(3) Uani 1 1 d . . . . .
C13 C 0.72553(10) 0.36888(5) 0.75064(9) 0.0363(3) Uani 1 1 d . . . . .
C10 C 0.46635(11) 0.26860(5) 0.76617(10) 0.0383(3) Uani 1 1 d . . . . .
H10A H 0.465958 0.264238 0.701521 0.046 Uiso 1 1 calc R U . . .
H10B H 0.401742 0.253843 0.774534 0.046 Uiso 1 1 calc R U . . .
N00G N 0.66857(19) 0.500000 0.75324(17) 0.0608(6) Uani 1 2 d S T P . .
C20 C 0.68209(11) 0.32102(6) 0.51494(9) 0.0374(3) Uani 1 1 d . . . . .
C1 C 0.32821(16) 0.500000 0.98362(14) 0.0404(4) Uani 1 2 d S T P . .
H1 H 0.290368 0.500000 1.028199 0.049 Uiso 1 2 calc R U P . .
C2 C 0.35584(11) 0.45276(6) 0.95105(9) 0.0380(3) Uani 1 1 d . . . . .
H2 H 0.337121 0.420067 0.972646 0.046 Uiso 1 1 calc R U . . .
C8 C 0.31996(11) 0.33182(6) 0.86475(10) 0.0400(3) Uani 1 1 d . . . . .
H8A H 0.284812 0.306038 0.818461 0.048 Uiso 1 1 calc R U . . .
H8B H 0.270980 0.360421 0.867116 0.048 Uiso 1 1 calc R U . . .
C18 C 0.87573(11) 0.36832(6) 0.67356(11) 0.0437(3) Uani 1 1 d . . . . .
H18A H 0.899351 0.339832 0.639394 0.052 Uiso 1 1 calc R U . . .
H18B H 0.920328 0.368338 0.736129 0.052 Uiso 1 1 calc R U . . .
C21 C 0.77042(13) 0.30995(8) 0.40048(10) 0.0502(4) Uani 1 1 d . . . . .
H21A H 0.726702 0.335330 0.358554 0.060 Uiso 1 1 calc R U . . .
H21B H 0.743580 0.273921 0.384616 0.060 Uiso 1 1 calc R U . . .
C16 C 0.78217(12) 0.38892(6) 0.84253(10) 0.0447(4) Uani 1 1 d . . . . .
H16A H 0.732775 0.404678 0.872894 0.054 Uiso 1 1 calc R U . . .
H16B H 0.829915 0.417045 0.834782 0.054 Uiso 1 1 calc R U . . .
C24 C 0.5623(2) 0.500000 0.58670(18) 0.0549(6) Uani 1 2 d S T P . .
C27 C 0.6237(2) 0.500000 0.6788(2) 0.0543(6) Uani 1 2 d S T P A .
C9 C 0.34998(14) 0.30466(7) 0.95645(12) 0.0522(4) Uani 1 1 d . . . . .
H9A H 0.397010 0.275614 0.954250 0.078 Uiso 1 1 calc R U . . .
H9B H 0.288800 0.290719 0.971356 0.078 Uiso 1 1 calc R U . . .
H9C H 0.383535 0.330087 1.002972 0.078 Uiso 1 1 calc R U . . .
C11 C 0.55528(13) 0.23773(6) 0.82445(12) 0.0498(4) Uani 1 1 d . . . . .
H11A H 0.619603 0.252860 0.818030 0.075 Uiso 1 1 calc R U . . .
H11B H 0.550575 0.200808 0.804765 0.075 Uiso 1 1 calc R U . . .
H11C H 0.553034 0.239602 0.888146 0.075 Uiso 1 1 calc R U . . .
C17 C 0.84206(15) 0.34571(8) 0.90305(12) 0.0616(5) Uani 1 1 d . . . . .
H17A H 0.895493 0.332252 0.876168 0.092 Uiso 1 1 calc R U . . .
H17B H 0.795787 0.316904 0.908520 0.092 Uiso 1 1 calc R U . . .
H17C H 0.873365 0.360224 0.963346 0.092 Uiso 1 1 calc R U . . .
C22 C 0.87885(15) 0.31385(11) 0.39408(14) 0.0740(6) Uani 1 1 d . . . . .
H22A H 0.882217 0.304842 0.332365 0.111 Uiso 1 1 calc R U . . .
H22B H 0.921478 0.289317 0.437319 0.111 Uiso 1 1 calc R U . . .
H22C H 0.903666 0.349945 0.408361 0.111 Uiso 1 1 calc R U . . .
C19 C 0.88568(16) 0.42102(8) 0.62892(17) 0.0717(6) Uani 1 1 d . . . . .
H19A H 0.842782 0.420913 0.566497 0.107 Uiso 1 1 calc R U . . .
H19B H 0.957022 0.426676 0.628304 0.107 Uiso 1 1 calc R U . . .
H19C H 0.863644 0.449424 0.663203 0.107 Uiso 1 1 calc R U . . .
C25 C 0.5670(4) 0.54148(15) 0.5331(3) 0.0666(10) Uani 0.5 1 d . . P A -1
H25 H 0.611389 0.569999 0.556605 0.080 Uiso 0.5 1 d R U P A -1
C26 C 0.5031(4) 0.54379(15) 0.4469(3) 0.0708(12) Uani 0.5 1 d . . P A -1
H26 H 0.505154 0.573330 0.409044 0.085 Uiso 0.5 1 d R U P A -1

loop_
_atom_site_aniso_label
_atom_site_aniso_U_11
_atom_site_aniso_U_22
_atom_site_aniso_U_33
_atom_site_aniso_U_23
_atom_site_aniso_U_13
_atom_site_aniso_U_12
O001 0.0383(6) 0.0649(7) 0.0368(5) -0.0070(5) 0.0187(4) 0.0006(5)
O002 0.0380(6) 0.0761(8) 0.0414(6) -0.0104(5) 0.0126(4) 0.0035(5)
N003 0.0337(8) 0.0314(8) 0.0365(8) 0.000 0.0157(6) 0.000
N004 0.0338(6) 0.0393(6) 0.0369(6) -0.0038(5) 0.0157(5) -0.0011(5)
N005 0.0375(6) 0.0307(6) 0.0413(6) -0.0023(4) 0.0215(5) -0.0032(4)
C15 0.0352(7) 0.0369(7) 0.0380(7) 0.0001(5) 0.0176(5) 0.0030(5)
C12 0.0378(7) 0.0322(6) 0.0368(7) -0.0022(5) 0.0166(5) -0.0001(5)
C14 0.0359(7) 0.0350(7) 0.0406(7) 0.0002(5) 0.0164(6) 0.0025(5)
C4 0.0354(7) 0.0337(7) 0.0351(6) 0.0018(5) 0.0175(5) 0.0006(5)
C5 0.0353(7) 0.0347(7) 0.0327(6) 0.0026(5) 0.0138(5) -0.0019(5)
C7 0.0372(7) 0.0328(7) 0.0359(6) -0.0021(5) 0.0158(5) 0.0001(5)
C3 0.0322(6) 0.0347(7) 0.0346(6) 0.0008(5) 0.0142(5) 0.0001(5)
C6 0.0370(7) 0.0341(7) 0.0328(6) 0.0000(5) 0.0137(5) -0.0018(5)
C13 0.0372(7) 0.0351(7) 0.0398(7) -0.0035(5) 0.0159(6) -0.0002(5)
C10 0.0451(8) 0.0342(7) 0.0386(7) -0.0027(5) 0.0164(6) -0.0039(6)
N00G 0.0745(15) 0.0478(12) 0.0696(15) 0.000 0.0356(12) 0.000
C20 0.0364(7) 0.0406(7) 0.0386(7) 0.0000(6) 0.0160(6) 0.0055(6)
C1 0.0446(11) 0.0443(11) 0.0402(10) 0.000 0.0252(9) 0.000
C2 0.0423(7) 0.0375(7) 0.0401(7) 0.0028(5) 0.0213(6) -0.0008(6)
C8 0.0392(7) 0.0413(8) 0.0442(8) -0.0012(6) 0.0195(6) -0.0063(6)
C18 0.0350(7) 0.0531(9) 0.0465(8) -0.0017(7) 0.0166(6) -0.0005(6)
C21 0.0499(9) 0.0697(11) 0.0363(7) -0.0056(7) 0.0208(7) 0.0056(8)
C16 0.0418(8) 0.0507(9) 0.0433(8) -0.0106(6) 0.0141(6) -0.0019(6)
C24 0.0700(16) 0.0383(12) 0.0639(15) 0.000 0.0306(13) 0.000
C27 0.0653(15) 0.0410(12) 0.0655(16) 0.000 0.0327(13) 0.000
C9 0.0647(10) 0.0487(9) 0.0525(9) 0.0073(7) 0.0318(8) -0.0052(7)
C11 0.0553(9) 0.0382(8) 0.0555(9) -0.0052(7) 0.0134(7) 0.0049(7)
C17 0.0673(11) 0.0714(12) 0.0443(9) 0.0009(8) 0.0112(8) 0.0054(9)
C22 0.0555(11) 0.1207(19) 0.0560(11) -0.0162(11) 0.0325(9) -0.0034(11)
C19 0.0606(11) 0.0652(12) 0.0971(16) 0.0097(11) 0.0345(11) -0.0153(9)
C25 0.085(3) 0.0400(18) 0.076(3) 0.0032(17) 0.023(2) -0.0161(19)
C26 0.104(4) 0.0344(18) 0.071(3) 0.0083(16) 0.017(3) -0.014(2)

loop_
_atom_type_symbol
_atom_type_description
_atom_type_scat_dispersion_real
_atom_type_scat_dispersion_imag
_atom_type_scat_source
C C 0.0137 0.0067 'International Tables Vol C Tables 4.2.6.8 and 6.1.1.4'
H H 0.0000 0.0000 'International Tables Vol C Tables 4.2.6.8 and 6.1.1.4'
N N 0.0241 0.0134 'International Tables Vol C Tables 4.2.6.8 and 6.1.1.4'
O O 0.0389 0.0241 'International Tables Vol C Tables 4.2.6.8 and 6.1.1.4'

loop_
_geom_angle_atom_site_label_1
_geom_angle_atom_site_label_2
_geom_angle_atom_site_label_3
_geom_angle
_geom_angle_site_symmetry_1
_geom_angle_site_symmetry_3
_geom_angle_publ_flag
C20 O001 C21 116.21(12) . . ?
C3 N003 C3 119.23(15) . 6_565 ?
C15 N004 H004 125.3 . . ?
C12 N004 H004 125.3 . . ?
C12 N004 C15 109.33(11) . . ?
C4 N005 H005 124.8 . . ?
C7 N005 H005 124.8 . . ?
C7 N005 C4 110.39(11) . . ?
N004 C15 C14 108.32(11) . . ?
N004 C15 C20 118.30(12) . . ?
C14 C15 C20 133.21(13) . . ?
N004 C12 C7 121.28(12) . . ?
N004 C12 C13 108.03(12) . . ?
C13 C12 C7 130.63(12) . . ?
C15 C14 C13 106.77(12) . . ?
C15 C14 C18 127.64(13) . . ?
C13 C14 C18 125.49(13) . . ?
N005 C4 C5 107.39(11) . . ?
N005 C4 C3 118.78(11) . . ?
C5 C4 C3 133.74(12) . . ?
C4 C5 C6 107.30(11) . . ?
C4 C5 C8 127.68(13) . . ?
C6 C5 C8 125.01(12) . . ?
N005 C7 C12 120.90(12) . . ?
N005 C7 C6 107.65(11) . . ?
C6 C7 C12 131.44(12) . . ?
N003 C3 C4 115.34(11) . . ?
N003 C3 C2 121.81(12) . . ?
C2 C3 C4 122.85(12) . . ?
C5 C6 C10 127.32(12) . . ?
C7 C6 C5 107.27(12) . . ?
C7 C6 C10 125.30(12) . . ?
C12 C13 C14 107.54(12) . . ?
C12 C13 C16 125.78(13) . . ?
C14 C13 C16 126.59(13) . . ?
C6 C10 H10A 109.0 . . ?
C6 C10 H10B 109.0 . . ?
C6 C10 C11 112.81(12) . . ?
H10A C10 H10B 107.8 . . ?
C11 C10 H10A 109.0 . . ?
C11 C10 H10B 109.0 . . ?
O001 C20 C15 112.89(12) . . ?
O002 C20 O001 122.99(13) . . ?
O002 C20 C15 124.12(13) . . ?
C2 C1 H1 120.1 . . ?
C2 C1 H1 120.1 6_565 . ?
C2 C1 C2 119.82(17) . 6_565 ?
C3 C2 H2 120.7 . . ?
C1 C2 C3 118.66(13) . . ?
C1 C2 H2 120.7 . . ?
C5 C8 H8A 108.9 . . ?
C5 C8 H8B 108.9 . . ?
C5 C8 C9 113.46(13) . . ?
H8A C8 H8B 107.7 . . ?
C9 C8 H8A 108.9 . . ?
C9 C8 H8B 108.9 . . ?
C14 C18 H18A 109.2 . . ?
C14 C18 H18B 109.2 . . ?
C14 C18 C19 112.24(14) . . ?
H18A C18 H18B 107.9 . . ?
C19 C18 H18A 109.2 . . ?
C19 C18 H18B 109.2 . . ?
O001 C21 H21A 110.5 . . ?
O001 C21 H21B 110.5 . . ?
O001 C21 C22 106.25(14) . . ?
H21A C21 H21B 108.7 . . ?
C22 C21 H21A 110.5 . . ?
C22 C21 H21B 110.5 . . ?
C13 C16 H16A 109.0 . . ?
C13 C16 H16B 109.0 . . ?
C13 C16 C17 112.75(14) . . ?
H16A C16 H16B 107.8 . . ?
C17 C16 H16A 109.0 . . ?
C17 C16 H16B 109.0 . . ?
C25 C24 C27 119.2(2) . . ?
N00G C27 C24 177.0(3) . . ?
C8 C9 H9A 109.5 . . ?
C8 C9 H9B 109.5 . . ?
C8 C9 H9C 109.5 . . ?
H9A C9 H9B 109.5 . . ?
H9A C9 H9C 109.5 . . ?
H9B C9 H9C 109.5 . . ?
C10 C11 H11A 109.5 . . ?
C10 C11 H11B 109.5 . . ?
C10 C11 H11C 109.5 . . ?
H11A C11 H11B 109.5 . . ?
H11A C11 H11C 109.5 . . ?
H11B C11 H11C 109.5 . . ?
C16 C17 H17A 109.5 . . ?
C16 C17 H17B 109.5 . . ?
C16 C17 H17C 109.5 . . ?
H17A C17 H17B 109.5 . . ?
H17A C17 H17C 109.5 . . ?
H17B C17 H17C 109.5 . . ?
C21 C22 H22A 109.5 . . ?
C21 C22 H22B 109.5 . . ?
C21 C22 H22C 109.5 . . ?
H22A C22 H22B 109.5 . . ?
H22A C22 H22C 109.5 . . ?
H22B C22 H22C 109.5 . . ?
C18 C19 H19A 109.5 . . ?
C18 C19 H19B 109.5 . . ?
C18 C19 H19C 109.5 . . ?
H19A C19 H19B 109.5 . . ?
H19A C19 H19C 109.5 . . ?
H19B C19 H19C 109.5 . . ?
C24 C25 H25 119.4 . . ?
C24 C25 C26 119.8(4) . . ?
C26 C25 H25 120.7 . . ?
C25 C26 H26 120.2 . . ?

loop_
_geom_bond_atom_site_label_1
_geom_bond_atom_site_label_2
_geom_bond_distance
_geom_bond_site_symmetry_2
_geom_bond_publ_flag
O001 C20 1.3363(17) . ?
O001 C21 1.4553(17) . ?
O002 C20 1.2179(17) . ?
N003 C3 1.3477(15) 6_565 ?
N003 C3 1.3477(15) . ?
N004 H004 0.8800 . ?
N004 C15 1.3781(17) . ?
N004 C12 1.3665(17) . ?
N005 H005 0.8800 . ?
N005 C4 1.3725(17) . ?
N005 C7 1.3720(17) . ?
C15 C14 1.3900(19) . ?
C15 C20 1.4532(19) . ?
C12 C7 1.4615(19) . ?
C12 C13 1.3930(19) . ?
C14 C13 1.4180(19) . ?
C14 C18 1.5034(19) . ?
C4 C5 1.3910(19) . ?
C4 C3 1.4678(18) . ?
C5 C6 1.4282(19) . ?
C5 C8 1.5025(18) . ?
C7 C6 1.3864(19) . ?
C3 C2 1.3980(18) . ?
C6 C10 1.5081(19) . ?
C13 C16 1.503(2) . ?
C10 H10A 0.9900 . ?
C10 H10B 0.9900 . ?
C10 C11 1.519(2) . ?
N00G C27 1.142(3) . ?
C1 H1 0.9500 . ?
C1 C2 1.3841(17) 6_565 ?
C1 C2 1.3840(17) . ?
C2 H2 0.9500 . ?
C8 H8A 0.9900 . ?
C8 H8B 0.9900 . ?
C8 C9 1.517(2) . ?
C18 H18A 0.9900 . ?
C18 H18B 0.9900 . ?
C18 C19 1.521(3) . ?
C21 H21A 0.9900 . ?
C21 H21B 0.9900 . ?
C21 C22 1.501(3) . ?
C16 H16A 0.9900 . ?
C16 H16B 0.9900 . ?
C16 C17 1.525(2) . ?
C24 C27 1.437(4) . ?
C24 C25 1.343(4) . ?
C9 H9A 0.9800 . ?
C9 H9B 0.9800 . ?
C9 H9C 0.9800 . ?
C11 H11A 0.9800 . ?
C11 H11B 0.9800 . ?
C11 H11C 0.9800 . ?
C17 H17A 0.9800 . ?
C17 H17B 0.9800 . ?
C17 H17C 0.9800 . ?
C22 H22A 0.9800 . ?
C22 H22B 0.9800 . ?
C22 H22C 0.9800 . ?
C19 H19A 0.9800 . ?
C19 H19B 0.9800 . ?
C19 H19C 0.9800 . ?
C25 H25 0.9499 . ?
C25 C26 1.379(6) . ?
C26 H26 0.9498 . ?

loop_
_geom_torsion_atom_site_label_1
_geom_torsion_atom_site_label_2
_geom_torsion_atom_site_label_3
_geom_torsion_atom_site_label_4
_geom_torsion
_geom_torsion_site_symmetry_1
_geom_torsion_site_symmetry_2
_geom_torsion_site_symmetry_3
_geom_torsion_site_symmetry_4
_geom_torsion_publ_flag
N003 C3 C2 C1 0.6(2) . . . . ?
N004 C15 C14 C13 -0.01(16) . . . . ?
N004 C15 C14 C18 -176.44(13) . . . . ?
N004 C15 C20 O001 -178.55(12) . . . . ?
N004 C15 C20 O002 1.5(2) . . . . ?
N004 C12 C7 N005 -125.63(14) . . . . ?
N004 C12 C7 C6 53.0(2) . . . . ?
N004 C12 C13 C14 0.66(16) . . . . ?
N004 C12 C13 C16 -176.06(13) . . . . ?
N005 C4 C5 C6 0.38(15) . . . . ?
N005 C4 C5 C8 -178.13(13) . . . . ?
N005 C4 C3 N003 20.52(19) . . . . ?
N005 C4 C3 C2 -158.68(13) . . . . ?
N005 C7 C6 C5 0.66(15) . . . . ?
N005 C7 C6 C10 -175.77(12) . . . . ?
C15 N004 C12 C7 176.89(12) . . . . ?
C15 N004 C12 C13 -0.67(15) . . . . ?
C15 C14 C13 C12 -0.40(16) . . . . ?
C15 C14 C13 C16 176.28(14) . . . . ?
C15 C14 C18 C19 82.0(2) . . . . ?
C12 N004 C15 C14 0.42(15) . . . . ?
C12 N004 C15 C20 -175.45(12) . . . . ?
C12 C7 C6 C5 -178.14(14) . . . . ?
C12 C7 C6 C10 5.4(2) . . . . ?
C12 C13 C16 C17 98.75(18) . . . . ?
C14 C15 C20 O001 6.8(2) . . . . ?
C14 C15 C20 O002 -173.14(16) . . . . ?
C14 C13 C16 C17 -77.4(2) . . . . ?
C4 N005 C7 C12 178.52(12) . . . . ?
C4 N005 C7 C6 -0.44(15) . . . . ?
C4 C5 C6 C7 -0.64(15) . . . . ?
C4 C5 C6 C10 175.70(13) . . . . ?
C4 C5 C8 C9 -95.26(18) . . . . ?
C4 C3 C2 C1 179.78(15) . . . . ?
C5 C4 C3 N003 -155.52(16) . . . . ?
C5 C4 C3 C2 25.3(2) . . . . ?
C5 C6 C10 C11 -106.62(17) . . . . ?
C7 N005 C4 C5 0.03(15) . . . . ?
C7 N005 C4 C3 -176.97(12) . . . . ?
C7 C12 C13 C14 -176.60(13) . . . . ?
C7 C12 C13 C16 6.7(2) . . . . ?
C7 C6 C10 C11 69.09(18) . . . . ?
C3 N003 C3 C4 179.29(10) 6_565 . . . ?
C3 N003 C3 C2 -1.5(3) 6_565 . . . ?
C3 C4 C5 C6 176.73(14) . . . . ?
C3 C4 C5 C8 -1.8(3) . . . . ?
C6 C5 C8 C9 86.49(17) . . . . ?
C13 C12 C7 N005 51.3(2) . . . . ?
C13 C12 C7 C6 -130.01(17) . . . . ?
C13 C14 C18 C19 -93.85(19) . . . . ?
C20 O001 C21 C22 -179.96(15) . . . . ?
C20 C15 C14 C13 175.01(15) . . . . ?
C20 C15 C14 C18 -1.4(3) . . . . ?
C2 C1 C2 C3 0.3(3) 6_565 . . . ?
C8 C5 C6 C7 177.91(13) . . . . ?
C8 C5 C6 C10 -5.7(2) . . . . ?
C18 C14 C13 C12 176.13(13) . . . . ?
C18 C14 C13 C16 -7.2(2) . . . . ?
C21 O001 C20 O002 3.4(2) . . . . ?
C21 O001 C20 C15 -176.61(13) . . . . ?
C27 C24 C25 C26 -175.2(5) . . . . ?
